data_2018464
loop_
_publ_author_name
'He, Xiyun'
'Lv, Jianyi'
'Xu, Guohai'

_publ_section_title
;
 Poly[(\m~3~-benzene-1,4-dicarboxylato)di-\m-chlorido-(triethanolamine)dicadmium(II)]:
 a cadmium--halide coordination polymer with a hydrogen-bonded
 three-dimensional framework
;
_journal_coeditor_code SF3169
_journal_issue 4
_journal_name_full 'Acta Crystallographica Section C'
_journal_page_first m109
_journal_page_last m112
_journal_paper_doi 10.1107/S0108270112012668
_journal_volume 68
_journal_year 2012
_chemical_formula_iupac '[Cd2 (C8 H4 O4) Cl2 (C6 H15 N O3)]'
_chemical_formula_moiety 'C14 H19 Cd2 Cl2 N O7'
_chemical_formula_sum 'C14 H19 Cd2 Cl2 N O7'
_chemical_formula_weight 609.00
_chemical_name_systematic
;
Poly[(\m~3~-benzene-1,4-dicarboxylato)di-\m-chlorido-
(triethanolamine)dicadmium(II)]
;
_space_group_IT_number 15
_symmetry_cell_setting monoclinic
_symmetry_space_group_name_Hall '-C 2yc'
_symmetry_space_group_name_H-M 'C 1 2/c 1'
_atom_sites_solution_hydrogens geom
_atom_sites_solution_primary direct
_atom_sites_solution_secondary difmap
_audit_creation_method SHELXL97
_cell_angle_alpha 90.00
_cell_angle_beta 101.221(5)
_cell_angle_gamma 90.00
_cell_formula_units_Z 8
_cell_length_a 23.251(5)
_cell_length_b 8.907(5)
_cell_length_c 19.233(5)
_cell_measurement_reflns_used 14198
_cell_measurement_temperature 293(2)
_cell_measurement_theta_max 28.5
_cell_measurement_theta_min 1.8
_cell_volume 3907(3)
_computing_cell_refinement 'SAINT (Bruker, 2005)'
_computing_data_collection 'APEX2 (Bruker, 2005)'
_computing_data_reduction 'SAINT (Bruker, 2005)'
_computing_molecular_graphics 'SHELXTL-Plus (Sheldrick, 2008)'
_computing_publication_material 'SHELXL97 (Sheldrick, 2008)'
_computing_structure_refinement 'SHELXL97 (Sheldrick, 2008)'
_computing_structure_solution 'SHELXS97 (Sheldrick, 2008)'
_diffrn_ambient_temperature 293(2)
_diffrn_measured_fraction_theta_full 0.995
_diffrn_measured_fraction_theta_max 0.979
_diffrn_measurement_device_type 'Bruker APEXII CCD area-detector'
_diffrn_measurement_method \w
_diffrn_radiation_monochromator graphite
_diffrn_radiation_source 'fine-focus sealed tube'
_diffrn_radiation_type MoK\a
_diffrn_radiation_wavelength 0.71073
_diffrn_reflns_av_R_equivalents 0.0185
_diffrn_reflns_av_sigmaI/netI 0.0219
_diffrn_reflns_limit_h_max 30
_diffrn_reflns_limit_h_min -27
_diffrn_reflns_limit_k_max 11
_diffrn_reflns_limit_k_min -11
_diffrn_reflns_limit_l_max 25
_diffrn_reflns_limit_l_min -25
_diffrn_reflns_number 13547
_diffrn_reflns_theta_full 25.00
_diffrn_reflns_theta_max 28.46
_diffrn_reflns_theta_min 1.79
_exptl_absorpt_coefficient_mu 2.485
_exptl_absorpt_correction_T_max 0.6363
_exptl_absorpt_correction_T_min 0.4364
_exptl_absorpt_correction_type multi-scan
_exptl_absorpt_process_details '(SADABS; Sheldrick, 1996)'
_exptl_crystal_colour yellow
_exptl_crystal_density_diffrn 2.071
_exptl_crystal_density_method 'not measured'
_exptl_crystal_description block
_exptl_crystal_F_000 2368
_exptl_crystal_size_max 0.40
_exptl_crystal_size_mid 0.40
_exptl_crystal_size_min 0.20
_refine_diff_density_max 0.310
_refine_diff_density_min -0.624
_refine_ls_extinction_method none
_refine_ls_goodness_of_fit_ref 1.030
_refine_ls_hydrogen_treatment mixed
_refine_ls_matrix_type full
_refine_ls_number_parameters 244
_refine_ls_number_reflns 4821
_refine_ls_number_restraints 3
_refine_ls_restrained_S_all 1.030
_refine_ls_R_factor_all 0.0253
_refine_ls_R_factor_gt 0.0205
_refine_ls_shift/su_max 0.001
_refine_ls_shift/su_mean 0.000
_refine_ls_structure_factor_coef Fsqd
_refine_ls_weighting_details 'calc w = 1/[\s^2^(Fo^2^)+(0.0231P)^2^+1.6009P] where P=(Fo^2^+2Fc^2^)/3'
_refine_ls_weighting_scheme calc
_refine_ls_wR_factor_gt 0.0453
_refine_ls_wR_factor_ref 0.0469
_reflns_number_gt 4261
_reflns_number_total 4821
_reflns_threshold_expression I>2\s(I)
_cod_data_source_file sf3169.cif
_cod_data_source_block I
_cod_original_sg_symbol_Hall '-c 2yc'
_cod_original_sg_symbol_H-M 'C 2/c'
_cod_database_code 2018464
_cod_database_fobs_code 2018464

loop_
_symmetry_equiv_pos_as_xyz
'x, y, z'
'-x, y, -z+1/2'
'x+1/2, y+1/2, z'
'-x+1/2, y+1/2, -z+1/2'
'-x, -y, -z'
'x, -y, z-1/2'
'-x+1/2, -y+1/2, -z'
'x+1/2, -y+1/2, z-1/2'

loop_
_atom_site_type_symbol
_atom_site_label
_atom_site_fract_x
_atom_site_fract_y
_atom_site_fract_z
_atom_site_U_iso_or_equiv
_atom_site_adp_type
_atom_site_calc_flag
_atom_site_refinement_flags
_atom_site_occupancy
_atom_site_symmetry_multiplicity
C C1 0.45636(9) 0.4129(2) 0.09660(11) 0.0287(4) Uani d . 1 1
C C2 0.49931(8) 0.3117(2) 0.07158(11) 0.0269(4) Uani d . 1 1
C C3 0.49185(9) 0.2775(3) -0.00011(11) 0.0330(5) Uani d . 1 1
H H3 0.4615 0.3218 -0.0321 0.040 Uiso calc R 1 1
C C4 0.52900(9) 0.1788(3) -0.02399(11) 0.0344(5) Uani d . 1 1
H H4 0.5242 0.1584 -0.0722 0.041 Uiso calc R 1 1
C C5 0.57364(9) 0.1094(2) 0.02336(11) 0.0294(4) Uani d . 1 1
C C6 0.58157(10) 0.1443(3) 0.09514(11) 0.0363(5) Uani d . 1 1
H H6 0.6117 0.0987 0.1271 0.044 Uiso calc R 1 1
C C7 0.54511(10) 0.2459(3) 0.11914(12) 0.0360(5) Uani d . 1 1
H H7 0.5511 0.2703 0.1670 0.043 Uiso calc R 1 1
C C8 0.61093(9) -0.0088(3) -0.00113(12) 0.0317(5) Uani d . 1 1
C C9 0.25792(13) 0.7131(3) 0.10179(14) 0.0562(8) Uani d . 1 1
H H9A 0.2222 0.6727 0.0733 0.067 Uiso calc R 1 1
H H9B 0.2576 0.8210 0.0950 0.067 Uiso calc R 1 1
C C10 0.25932(10) 0.6789(3) 0.17824(13) 0.0459(6) Uani d . 1 1
H H10A 0.2301 0.7400 0.1948 0.055 Uiso calc R 1 1
H H10B 0.2488 0.5744 0.1827 0.055 Uiso calc R 1 1
C C11 0.39632(12) 0.9000(3) 0.22971(13) 0.0456(6) Uani d . 1 1
H H11A 0.4018 1.0074 0.2259 0.055 Uiso calc R 1 1
H H11B 0.4199 0.8666 0.2743 0.055 Uiso calc R 1 1
C C12 0.33243(12) 0.8679(3) 0.22959(14) 0.0451(6) Uani d . 1 1
H H12A 0.3228 0.9071 0.2730 0.054 Uiso calc R 1 1
H H12B 0.3085 0.9207 0.1902 0.054 Uiso calc R 1 1
C C13 0.38053(11) 0.6198(3) 0.33519(12) 0.0468(6) Uani d . 1 1
H H13A 0.3944 0.7167 0.3546 0.056 Uiso calc R 1 1
H H13B 0.3810 0.5507 0.3743 0.056 Uiso calc R 1 1
C C14 0.31975(10) 0.6344(3) 0.29337(12) 0.0451(6) Uani d . 1 1
H H14A 0.3023 0.5353 0.2859 0.054 Uiso calc R 1 1
H H14B 0.2965 0.6925 0.3205 0.054 Uiso calc R 1 1
N N1 0.31739(8) 0.7071(2) 0.22393(9) 0.0313(4) Uani d . 1 1
O O1 0.47267(6) 0.48765(19) 0.15310(8) 0.0379(4) Uani d . 1 1
O O2 0.40496(6) 0.42171(17) 0.06169(8) 0.0324(3) Uani d . 1 1
O O3 0.64129(7) -0.09341(19) 0.04325(9) 0.0436(4) Uani d . 1 1
O O4 0.60972(7) -0.02424(19) -0.06708(8) 0.0395(4) Uani d . 1 1
O O5 0.30721(8) 0.6506(2) 0.07873(8) 0.0456(4) Uani d D 1 1
O O6 0.41577(8) 0.82625(19) 0.17254(9) 0.0406(4) Uani d D 1 1
O O7 0.41747(7) 0.5658(2) 0.29025(8) 0.0434(4) Uani d D 1 1
Cl Cl1 0.33344(3) 0.30705(6) 0.17663(3) 0.03921(13) Uani d . 1 1
Cl Cl2 0.22968(2) 0.08518(6) 0.03986(3) 0.03193(11) Uani d . 1 1
Cd Cd1 0.384088(6) 0.574018(17) 0.168115(7) 0.02777(5) Uani d . 1 1
Cd Cd2 0.329506(6) 0.233430(17) 0.048503(8) 0.02788(5) Uani d . 1 1
H HO1 0.2938(11) 0.584(2) 0.0450(10) 0.042 Uiso d D 1 1
H HO2 0.4077(11) 0.891(2) 0.1369(10) 0.042 Uiso d D 1 1
H HO3 0.4533(6) 0.537(3) 0.3112(12) 0.042 Uiso d D 1 1

loop_
_atom_site_aniso_label
_atom_site_aniso_U_11
_atom_site_aniso_U_22
_atom_site_aniso_U_33
_atom_site_aniso_U_12
_atom_site_aniso_U_13
_atom_site_aniso_U_23
C1 0.0236(9) 0.0291(11) 0.0343(10) 0.0017(9) 0.0081(8) -0.0018(9)
C2 0.0216(9) 0.0274(10) 0.0318(10) 0.0037(8) 0.0055(8) -0.0043(9)
C3 0.0267(10) 0.0403(13) 0.0312(10) 0.0083(10) 0.0033(8) -0.0003(10)
C4 0.0337(11) 0.0420(13) 0.0281(10) 0.0060(10) 0.0072(8) -0.0057(10)
C5 0.0268(10) 0.0274(10) 0.0355(10) 0.0039(9) 0.0099(8) -0.0046(9)
C6 0.0341(11) 0.0387(13) 0.0337(11) 0.0148(10) 0.0006(9) -0.0014(10)
C7 0.0340(11) 0.0439(13) 0.0286(10) 0.0105(10) 0.0022(8) -0.0083(10)
C8 0.0288(10) 0.0282(11) 0.0398(11) 0.0029(9) 0.0107(9) -0.0055(10)
C9 0.0562(16) 0.0578(17) 0.0465(14) 0.0282(15) -0.0102(12) -0.0070(13)
C10 0.0265(11) 0.0573(17) 0.0531(14) 0.0097(12) 0.0056(10) -0.0026(13)
C11 0.0612(16) 0.0334(13) 0.0439(13) -0.0064(12) 0.0139(12) -0.0088(11)
C12 0.0533(15) 0.0359(13) 0.0489(14) 0.0137(12) 0.0167(12) -0.0091(11)
C13 0.0517(14) 0.0645(17) 0.0247(10) 0.0131(14) 0.0082(10) 0.0039(11)
C14 0.0409(13) 0.0638(17) 0.0352(11) 0.0103(13) 0.0187(10) 0.0098(12)
N1 0.0293(9) 0.0368(10) 0.0288(8) 0.0093(8) 0.0082(7) 0.0005(8)
O1 0.0260(7) 0.0455(10) 0.0419(8) 0.0050(7) 0.0062(6) -0.0191(8)
O2 0.0209(7) 0.0360(9) 0.0397(8) 0.0055(6) 0.0046(6) -0.0034(7)
O3 0.0460(9) 0.0427(10) 0.0427(9) 0.0215(8) 0.0100(7) -0.0013(8)
O4 0.0452(9) 0.0371(9) 0.0386(8) 0.0155(8) 0.0143(7) -0.0023(7)
O5 0.0589(11) 0.0416(10) 0.0317(8) 0.0106(9) -0.0026(8) -0.0072(7)
O6 0.0503(10) 0.0324(9) 0.0431(9) 0.0014(8) 0.0192(8) 0.0027(7)
O7 0.0328(8) 0.0629(12) 0.0319(8) 0.0153(8) -0.0003(6) 0.0011(8)
Cl1 0.0552(3) 0.0327(3) 0.0318(2) -0.0063(3) 0.0136(2) -0.0047(2)
Cl2 0.0323(2) 0.0292(3) 0.0321(2) 0.0000(2) 0.00093(19) 0.0031(2)
Cd1 0.02718(8) 0.02890(9) 0.02827(8) 0.00649(6) 0.00795(6) -0.00384(6)
Cd2 0.02610(8) 0.02670(8) 0.02976(8) 0.00607(6) 0.00277(6) -0.00477(6)

loop_
_atom_type_symbol
_atom_type_description
_atom_type_scat_dispersion_real
_atom_type_scat_dispersion_imag
_atom_type_scat_source
C C 0.0033 0.0016 'International Tables Vol C Tables 4.2.6.8 and 6.1.1.4'
H H 0.0000 0.0000 'International Tables Vol C Tables 4.2.6.8 and 6.1.1.4'
N N 0.0061 0.0033 'International Tables Vol C Tables 4.2.6.8 and 6.1.1.4'
O O 0.0106 0.0060 'International Tables Vol C Tables 4.2.6.8 and 6.1.1.4'
Cl Cl 0.1484 0.1585 'International Tables Vol C Tables 4.2.6.8 and 6.1.1.4'
Cd Cd -0.8075 1.2024 'International Tables Vol C Tables 4.2.6.8 and 6.1.1.4'

loop_
_geom_angle_atom_site_label_1
_geom_angle_atom_site_label_2
_geom_angle_atom_site_label_3
_geom_angle_site_symmetry_1
_geom_angle_site_symmetry_3
_geom_angle
_geom_angle_publ_flag
O2 C1 O1 . . 121.39(18) ?
O2 C1 C2 . . 119.52(18) ?
O1 C1 C2 . . 119.09(18) ?
C3 C2 C7 . . 119.46(19) ?
C3 C2 C1 . . 119.34(18) ?
C7 C2 C1 . . 121.14(18) ?
C4 C3 C2 . . 120.5(2) ?
C4 C3 H3 . . 119.8 ?
C2 C3 H3 . . 119.8 ?
C3 C4 C5 . . 120.35(19) ?
C3 C4 H4 . . 119.8 ?
C5 C4 H4 . . 119.8 ?
C4 C5 C6 . . 119.34(19) ?
C4 C5 C8 . . 120.83(19) ?
C6 C5 C8 . . 119.73(19) ?
C7 C6 C5 . . 120.5(2) ?
C7 C6 H6 . . 119.8 ?
C5 C6 H6 . . 119.8 ?
C6 C7 C2 . . 119.9(2) ?
C6 C7 H7 . . 120.1 ?
C2 C7 H7 . . 120.1 ?
O3 C8 O4 . . 121.09(19) ?
O3 C8 C5 . . 119.62(19) ?
O4 C8 C5 . . 119.3(2) ?
O3 C8 Cd2 . 5_655 61.52(11) ?
O4 C8 Cd2 . 5_655 59.63(11) ?
C5 C8 Cd2 . 5_655 175.65(15) ?
O5 C9 C10 . . 111.2(2) ?
O5 C9 H9A . . 109.4 ?
C10 C9 H9A . . 109.4 ?
O5 C9 H9B . . 109.4 ?
C10 C9 H9B . . 109.4 ?
H9A C9 H9B . . 108.0 ?
N1 C10 C9 . . 113.0(2) ?
N1 C10 H10A . . 109.0 ?
C9 C10 H10A . . 109.0 ?
N1 C10 H10B . . 109.0 ?
C9 C10 H10B . . 109.0 ?
H10A C10 H10B . . 107.8 ?
O6 C11 C12 . . 111.7(2) ?
O6 C11 H11A . . 109.3 ?
C12 C11 H11A . . 109.3 ?
O6 C11 H11B . . 109.3 ?
C12 C11 H11B . . 109.3 ?
H11A C11 H11B . . 107.9 ?
N1 C12 C11 . . 113.8(2) ?
N1 C12 H12A . . 108.8 ?
C11 C12 H12A . . 108.8 ?
N1 C12 H12B . . 108.8 ?
C11 C12 H12B . . 108.8 ?
H12A C12 H12B . . 107.7 ?
O7 C13 C14 . . 108.94(19) ?
O7 C13 H13A . . 109.9 ?
C14 C13 H13A . . 109.9 ?
O7 C13 H13B . . 109.9 ?
C14 C13 H13B . . 109.9 ?
H13A C13 H13B . . 108.3 ?
N1 C14 C13 . . 113.02(19) ?
N1 C14 H14A . . 109.0 ?
C13 C14 H14A . . 109.0 ?
N1 C14 H14B . . 109.0 ?
C13 C14 H14B . . 109.0 ?
H14A C14 H14B . . 107.8 ?
C12 N1 C14 . . 113.16(19) ?
C12 N1 C10 . . 112.6(2) ?
C14 N1 C10 . . 109.35(19) ?
C12 N1 Cd1 . . 110.67(13) ?
C14 N1 Cd1 . . 106.16(13) ?
C10 N1 Cd1 . . 104.35(13) ?
C1 O1 Cd1 . . 99.18(12) ?
C1 O2 Cd2 . . 127.77(14) ?
C1 O2 Cd1 . . 85.12(12) ?
Cd2 O2 Cd1 . . 101.80(6) ?
C8 O3 Cd2 . 5_655 90.83(13) ?
C8 O4 Cd2 . 5_655 92.22(13) ?
C9 O5 Cd1 . . 115.75(14) ?
C9 O5 HO1 . . 107.4(17) ?
Cd1 O5 HO1 . . 117.0(16) ?
C11 O6 Cd1 . . 108.79(14) ?
C11 O6 HO2 . . 104.1(17) ?
Cd1 O6 HO2 . . 124.9(17) ?
C13 O7 Cd1 . . 118.85(13) ?
C13 O7 HO3 . . 116.5(17) ?
Cd1 O7 HO3 . . 124.5(16) ?
Cd2 Cl1 Cd1 . . 95.95(2) ?
Cd2 Cl2 Cd2 7 . 94.52(3) ?
O1 Cd1 O7 . . 89.14(6) yes
O1 Cd1 O5 . . 126.22(6) yes
O7 Cd1 O5 . . 144.29(6) yes
O1 Cd1 O6 . . 92.44(6) yes
O7 Cd1 O6 . . 87.32(6) yes
O5 Cd1 O6 . . 86.40(7) yes
O1 Cd1 N1 . . 156.62(6) yes
O7 Cd1 N1 . . 71.19(6) yes
O5 Cd1 N1 . . 73.25(6) yes
O6 Cd1 N1 . . 74.61(6) yes
O1 Cd1 O2 . . 53.49(5) yes
O7 Cd1 O2 . . 135.00(6) yes
O5 Cd1 O2 . . 78.70(6) yes
O6 Cd1 O2 . . 115.06(5) yes
N1 Cd1 O2 . . 149.75(5) yes
O1 Cd1 Cl1 . . 97.34(5) yes
O7 Cd1 Cl1 . . 88.54(5) yes
O5 Cd1 Cl1 . . 91.24(5) yes
O6 Cd1 Cl1 . . 169.31(4) yes
N1 Cd1 Cl1 . . 94.72(6) yes
O2 Cd1 Cl1 . . 74.56(4) yes
O4 Cd2 O3 5_655 5_655 55.79(6) yes
O4 Cd2 O2 5_655 . 97.68(6) yes
O3 Cd2 O2 5_655 . 97.87(6) yes
O4 Cd2 Cl1 5_655 . 98.75(4) yes
O3 Cd2 Cl1 5_655 . 154.21(4) yes
O2 Cd2 Cl1 . . 80.18(4) yes
O4 Cd2 Cl2 5_655 7 147.67(4) yes
O3 Cd2 Cl2 5_655 7 91.89(5) yes
O2 Cd2 Cl2 . 7 85.20(5) yes
Cl1 Cd2 Cl2 . 7 113.42(3) yes
O4 Cd2 Cl2 5_655 . 96.27(5) yes
O3 Cd2 Cl2 5_655 . 93.76(5) yes
O2 Cd2 Cl2 . . 165.31(4) yes
Cl1 Cd2 Cl2 . . 93.18(2) yes
Cl2 Cd2 Cl2 7 . 85.48(3) yes
O4 Cd2 C8 5_655 5_655 28.15(6) ?
O3 Cd2 C8 5_655 5_655 27.66(6) ?
O2 Cd2 C8 . 5_655 98.12(6) ?
Cl1 Cd2 C8 . 5_655 126.72(5) ?
Cl2 Cd2 C8 7 5_655 119.52(5) ?
Cl2 Cd2 C8 . 5_655 96.34(6) ?

loop_
_geom_bond_atom_site_label_1
_geom_bond_atom_site_label_2
_geom_bond_site_symmetry_2
_geom_bond_distance
_geom_bond_publ_flag
C1 O2 . 1.254(2) ?
C1 O1 . 1.268(2) ?
C1 C2 . 1.493(3) ?
C2 C3 . 1.390(3) ?
C2 C7 . 1.391(3) ?
C3 C4 . 1.372(3) ?
C3 H3 . 0.9300 ?
C4 C5 . 1.386(3) ?
C4 H4 . 0.9300 ?
C5 C6 . 1.392(3) ?
C5 C8 . 1.497(3) ?
C6 C7 . 1.379(3) ?
C6 H6 . 0.9300 ?
C7 H7 . 0.9300 ?
C8 O3 . 1.249(3) ?
C8 O4 . 1.271(3) ?
C9 O5 . 1.421(3) ?
C9 C10 . 1.496(4) ?
C9 H9A . 0.9700 ?
C9 H9B . 0.9700 ?
C10 N1 . 1.482(3) ?
C10 H10A . 0.9700 ?
C10 H10B . 0.9700 ?
C11 O6 . 1.428(3) ?
C11 C12 . 1.512(4) ?
C11 H11A . 0.9700 ?
C11 H11B . 0.9700 ?
C12 N1 . 1.473(3) ?
C12 H12A . 0.9700 ?
C12 H12B . 0.9700 ?
C13 O7 . 1.416(3) ?
C13 C14 . 1.490(3) ?
C13 H13A . 0.9700 ?
C13 H13B . 0.9700 ?
C14 N1 . 1.476(3) ?
C14 H14A . 0.9700 ?
C14 H14B . 0.9700 ?
N1 Cd1 . 2.3686(17) yes
O1 Cd1 . 2.2691(15) yes
O2 Cd2 . 2.4045(16) yes
O2 Cd1 . 2.5792(16) yes
O3 Cd2 5_655 2.3657(17) yes
O4 Cd2 5_655 2.3237(18) yes
O5 Cd1 . 2.3280(17) yes
O5 HO1 . 0.890(10) ?
O6 Cd1 . 2.361(2) yes
O6 HO2 . 0.887(10) ?
O7 Cd1 . 2.3273(16) yes
O7 HO3 . 0.889(10) ?
Cl1 Cd2 . 2.5343(8) yes
Cl1 Cd1 . 2.6726(13) yes
Cl2 Cd2 7 2.5460(8) yes
Cl2 Cd2 . 2.6473(8) yes
Cd2 O4 5_655 2.3236(18) yes
Cd2 O3 5_655 2.3657(17) yes
Cd2 Cl2 7 2.5460(8) yes

loop_
_geom_hbond_atom_site_label_D
_geom_hbond_atom_site_label_H
_geom_hbond_atom_site_label_A
_geom_hbond_site_symmetry_A
_geom_hbond_distance_DH
_geom_hbond_distance_HA
_geom_hbond_distance_DA
_geom_hbond_angle_DHA
O5 HO1 Cl2 7 0.890(10) 2.209(10) 3.096(2) 174(2)
O6 HO2 O4 5_665 0.887(10) 1.779(10) 2.666(2) 178(3)
O7 HO3 O1 2_655 0.889(10) 1.780(10) 2.667(2) 175(2)

loop_
_geom_torsion_atom_site_label_1
_geom_torsion_atom_site_label_2
_geom_torsion_atom_site_label_3
_geom_torsion_atom_site_label_4
_geom_torsion_site_symmetry_1
_geom_torsion_site_symmetry_4
_geom_torsion
O2 C1 C2 C3 . . 26.2(3)
O1 C1 C2 C3 . . -154.2(2)
O2 C1 C2 C7 . . -151.0(2)
O1 C1 C2 C7 . . 28.6(3)
C7 C2 C3 C4 . . 0.5(3)
C1 C2 C3 C4 . . -176.7(2)
C2 C3 C4 C5 . . 1.5(4)
C3 C4 C5 C6 . . -2.0(3)
C3 C4 C5 C8 . . 174.3(2)
C4 C5 C6 C7 . . 0.6(4)
C8 C5 C6 C7 . . -175.8(2)
C5 C6 C7 C2 . . 1.4(4)
C3 C2 C7 C6 . . -1.9(4)
C1 C2 C7 C6 . . 175.3(2)
C4 C5 C8 O3 . . -163.6(2)
C6 C5 C8 O3 . . 12.7(3)
C4 C5 C8 O4 . . 14.2(3)
C6 C5 C8 O4 . . -169.5(2)
C4 C5 C8 Cd2 . 5_655 -60(2)
C6 C5 C8 Cd2 . 5_655 117(2)
O5 C9 C10 N1 . . 46.8(3)
O6 C11 C12 N1 . . 50.0(3)
O7 C13 C14 N1 . . -45.5(3)
C11 C12 N1 C14 . . 94.1(2)
C11 C12 N1 C10 . . -141.3(2)
C11 C12 N1 Cd1 . . -24.9(2)
C13 C14 N1 C12 . . -69.5(3)
C13 C14 N1 C10 . . 164.1(2)
C13 C14 N1 Cd1 . . 52.0(3)
C9 C10 N1 C12 . . 68.1(3)
C9 C10 N1 C14 . . -165.2(2)
C9 C10 N1 Cd1 . . -51.9(2)
O2 C1 O1 Cd1 . . 9.9(2)
C2 C1 O1 Cd1 . . -169.72(16)
O1 C1 O2 Cd2 . . -109.7(2)
C2 C1 O2 Cd2 . . 69.8(2)
O1 C1 O2 Cd1 . . -8.6(2)
C2 C1 O2 Cd1 . . 170.99(18)
O4 C8 O3 Cd2 . 5_655 -2.6(2)
C5 C8 O3 Cd2 . 5_655 175.19(18)
O3 C8 O4 Cd2 . 5_655 2.6(2)
C5 C8 O4 Cd2 . 5_655 -175.15(17)
C10 C9 O5 Cd1 . . -15.3(3)
C12 C11 O6 Cd1 . . -47.1(2)
C14 C13 O7 Cd1 . . 15.2(3)
C1 O1 Cd1 O7 . . 147.92(14)
C1 O1 Cd1 O5 . . -37.48(16)
C1 O1 Cd1 O6 . . -124.81(14)
C1 O1 Cd1 N1 . . 179.98(15)
C1 O1 Cd1 O2 . . -5.08(12)
C1 O1 Cd1 Cl1 . . 59.50(13)
C13 O7 Cd1 O1 . . 175.87(19)
C13 O7 Cd1 O5 . . 3.3(2)
C13 O7 Cd1 O6 . . 83.38(19)
C13 O7 Cd1 N1 . . 8.72(18)
C13 O7 Cd1 O2 . . -153.06(17)
C13 O7 Cd1 Cl1 . . -86.76(19)
C9 O5 Cd1 O1 . . -174.51(17)
C9 O5 Cd1 O7 . . -3.8(2)
C9 O5 Cd1 O6 . . -84.12(19)
C9 O5 Cd1 N1 . . -9.11(18)
C9 O5 Cd1 O2 . . 159.43(19)
C9 O5 Cd1 Cl1 . . 85.44(19)
C11 O6 Cd1 O1 . . -135.24(15)
C11 O6 Cd1 O7 . . -46.21(16)
C11 O6 Cd1 O5 . . 98.61(16)
C11 O6 Cd1 N1 . . 25.00(15)
C11 O6 Cd1 O2 . . 174.36(14)
C11 O6 Cd1 Cl1 . . 21.1(3)
C12 N1 Cd1 O1 . . 58.6(2)
C14 N1 Cd1 O1 . . -64.5(2)
C10 N1 Cd1 O1 . . 179.98(17)
C12 N1 Cd1 O7 . . 92.73(15)
C14 N1 Cd1 O7 . . -30.43(15)
C10 N1 Cd1 O7 . . -145.91(16)
C12 N1 Cd1 O5 . . -90.56(15)
C14 N1 Cd1 O5 . . 146.28(16)
C10 N1 Cd1 O5 . . 30.80(15)
C12 N1 Cd1 O6 . . 0.30(14)
C14 N1 Cd1 O6 . . -122.86(16)
C10 N1 Cd1 O6 . . 121.65(16)
C12 N1 Cd1 O2 . . -113.29(16)
C14 N1 Cd1 O2 . . 123.54(16)
C10 N1 Cd1 O2 . . 8.1(2)
C12 N1 Cd1 Cl1 . . 179.57(14)
C14 N1 Cd1 Cl1 . . 56.41(15)
C10 N1 Cd1 Cl1 . . -59.07(15)
C1 O2 Cd1 O1 . . 5.09(12)
Cd2 O2 Cd1 O1 . . 132.69(9)
C1 O2 Cd1 O7 . . -34.86(15)
Cd2 O2 Cd1 O7 . . 92.74(8)
C1 O2 Cd1 O5 . . 158.93(13)
Cd2 O2 Cd1 O5 . . -73.46(7)
C1 O2 Cd1 O6 . . 78.38(13)
Cd2 O2 Cd1 O6 . . -154.02(6)
C1 O2 Cd1 N1 . . -178.89(13)
Cd2 O2 Cd1 N1 . . -51.29(13)
C1 O2 Cd1 Cl1 . . -106.59(12)
Cd2 O2 Cd1 Cl1 . . 21.01(4)
Cd2 Cl1 Cd1 O1 . . -68.42(4)
Cd2 Cl1 Cd1 O7 . . -157.37(4)
Cd2 Cl1 Cd1 O5 . . 58.35(5)
Cd2 Cl1 Cd1 O6 . . 135.4(2)
Cd2 Cl1 Cd1 N1 . . 131.64(5)
Cd2 Cl1 Cd1 O2 . . -19.56(3)
C1 O2 Cd2 O4 . 5_655 -26.35(17)
Cd1 O2 Cd2 O4 . 5_655 -119.33(5)
C1 O2 Cd2 O3 . 5_655 -82.70(17)
Cd1 O2 Cd2 O3 . 5_655 -175.68(5)
C1 O2 Cd2 Cl1 . . 71.26(16)
Cd1 O2 Cd2 Cl1 . . -21.71(4)
C1 O2 Cd2 Cl2 . 7 -173.95(16)
Cd1 O2 Cd2 Cl2 . 7 93.08(5)
C1 O2 Cd2 Cl2 . . 135.26(16)
Cd1 O2 Cd2 Cl2 . . 42.28(17)
C1 O2 Cd2 C8 . 5_655 -54.77(17)
Cd1 O2 Cd2 C8 . 5_655 -147.75(6)
Cd1 Cl1 Cd2 O4 . 5_655 116.92(5)
Cd1 Cl1 Cd2 O3 . 5_655 108.35(11)
Cd1 Cl1 Cd2 O2 . . 20.57(4)
Cd1 Cl1 Cd2 Cl2 . 7 -59.78(4)
Cd1 Cl1 Cd2 Cl2 . . -146.234(19)
Cd1 Cl1 Cd2 C8 . 5_655 113.43(7)
Cd2 Cl2 Cd2 O4 7 5_655 -147.57(4)
Cd2 Cl2 Cd2 O3 7 5_655 -91.60(5)
Cd2 Cl2 Cd2 O2 7 . 50.76(15)
Cd2 Cl2 Cd2 Cl1 7 . 113.26(3)
Cd2 Cl2 Cd2 Cl2 7 7 0.0
Cd2 Cl2 Cd2 C8 7 5_655 -119.25(6)
